data_1550810
loop_
_publ_author_name
'Yuan, Jie'
'Wang, Shuang'
'Ji, Yu'
'Chen, Runfeng'
'Zhu, Qi'
'Wang, Yongrong'
'Zheng, Chao'
'Tao, Ye'
'Fan, Quli'
'Huang, Wei'

_publ_section_title
;
 Invoking ultralong room temperature phosphorescence of purely organic
 compounds through H-aggregation engineering
;
_journal_issue 6
_journal_name_full 'Materials Horizons'
_journal_page_first 1259
_journal_paper_doi 10.1039/C9MH00220K
_journal_volume 6
_journal_year 2019
_chemical_formula_moiety 'C19 H12 N2'
_chemical_formula_sum 'C19 H12 N2'
_chemical_formula_weight 268.31
_chemical_name_common MCNPhCz
_chemical_name_systematic 3-(9H-carbazol-9-yl)benzonitrile
_space_group_crystal_system monoclinic
_space_group_IT_number 15
_space_group_name_Hall '-C 2yc'
_space_group_name_H-M_alt 'C 1 2/c 1'
_symmetry_space_group_name_Hall '-C 2yc'
_symmetry_space_group_name_H-M 'C 1 2/c 1'
_atom_sites_solution_hydrogens geom
_atom_sites_solution_primary dual
_audit_creation_date 2017-12-04
_audit_creation_method
;
Olex2 1.2
(compiled 2017.03.02 svn.r3394 for OlexSys, GUI svn.r5324)
;
_audit_update_record
;
2017-12-04 deposited with the CCDC.    2019-03-26 downloaded from the CCDC.
;
_cell_angle_alpha 90
_cell_angle_beta 111.876(4)
_cell_angle_gamma 90
_cell_formula_units_Z 8
_cell_length_a 41.374(7)
_cell_length_b 3.9588(7)
_cell_length_c 17.309(3)
_cell_measurement_reflns_used 180
_cell_measurement_temperature 100(2)
_cell_measurement_theta_max 0.922
_cell_measurement_theta_min 0.907
_cell_volume 2630.9(8)
_computing_molecular_graphics 'Olex2 (Dolomanov et al., 2009)'
_computing_publication_material 'Olex2 (Dolomanov et al., 2009)'
_computing_structure_refinement 'ShelXL (Sheldrick, 2015)'
_computing_structure_solution 'ShelXT (Sheldrick, 2015)'
_diffrn_ambient_temperature 99.99
_diffrn_detector 'Bruker APEX2 area detector'
_diffrn_detector_area_resol_mean 7.9
_diffrn_detector_type 'CCD area detector'
_diffrn_measured_fraction_theta_full 0.998
_diffrn_measured_fraction_theta_max 0.977
_diffrn_measurement_device 'three-circle diffractometer'
_diffrn_measurement_device_type 'Bruker SMART APEX-II CCD'
_diffrn_measurement_method '\w and \f scans'
_diffrn_radiation_monochromator 'mirror optics'
_diffrn_radiation_probe x-ray
_diffrn_radiation_type MoK\a
_diffrn_radiation_wavelength 0.71073
_diffrn_reflns_av_R_equivalents 0.0387
_diffrn_reflns_av_unetI/netI 0.0452
_diffrn_reflns_Laue_measured_fraction_full 0.998
_diffrn_reflns_Laue_measured_fraction_max 0.977
_diffrn_reflns_limit_h_max 66
_diffrn_reflns_limit_h_min -63
_diffrn_reflns_limit_k_max 6
_diffrn_reflns_limit_k_min -6
_diffrn_reflns_limit_l_max 22
_diffrn_reflns_limit_l_min -28
_diffrn_reflns_number 16749
_diffrn_reflns_point_group_measured_fraction_full 0.998
_diffrn_reflns_point_group_measured_fraction_max 0.977
_diffrn_reflns_theta_full 25.242
_diffrn_reflns_theta_max 35.536
_diffrn_reflns_theta_min 1.061
_diffrn_source 'microfocus sealed X-ray tube'
_diffrn_source_type 'Incoatec I\ms'
_exptl_absorpt_coefficient_mu 0.081
_exptl_crystal_colour ??
_exptl_crystal_density_diffrn 1.355
_exptl_crystal_description block
_exptl_crystal_F_000 1120
_exptl_crystal_recrystallization_method 'Re-crystallisation from solvent: DCM/PE'
_exptl_crystal_size_max 2
_exptl_crystal_size_mid 1
_exptl_crystal_size_min 1
_refine_diff_density_max 0.499
_refine_diff_density_min -0.381
_refine_diff_density_rms 0.075
_refine_ls_extinction_method none
_refine_ls_goodness_of_fit_ref 1.055
_refine_ls_hydrogen_treatment constr
_refine_ls_matrix_type full
_refine_ls_number_parameters 190
_refine_ls_number_reflns 5905
_refine_ls_number_restraints 0
_refine_ls_restrained_S_all 1.055
_refine_ls_R_factor_all 0.0715
_refine_ls_R_factor_gt 0.0527
_refine_ls_shift/su_max 0.001
_refine_ls_shift/su_mean 0.000
_refine_ls_structure_factor_coef Fsqd
_refine_ls_weighting_details 'w=1/[\s^2^(Fo^2^)+(0.0797P)^2^+1.1538P] where P=(Fo^2^+2Fc^2^)/3'
_refine_ls_weighting_scheme calc
_refine_ls_wR_factor_gt 0.1353
_refine_ls_wR_factor_ref 0.1474
_reflns_Friedel_coverage 0.000
_reflns_number_gt 4662
_reflns_number_total 5905
_reflns_threshold_expression 'I > 2\s(I)'
_cod_data_source_file c9mh00220k2.cif
_cod_data_source_block 1_CCDC2
_cod_depositor_comments 'Adding full bibliography for 1550807--1550811.cif.'
_cod_database_code 1550810
_shelx_shelxl_version_number 2014/7
_shelx_space_group_comment
;
The symmetry employed for this shelxl refinement is uniquely defined
by the following loop, which should always be used as a source of
symmetry information in preference to the above space-group names.
They are only intended as comments.
;
_shelx_estimated_absorpt_t_max 0.924
_shelx_estimated_absorpt_t_min 0.855
_olex2_refinement_description
;
1. Fixed Uiso
 At 1.2 times of:
  All C(H) groups
2.a Aromatic/amide H refined with riding coordinates:
 C00L(H00L), C00K(H00K), C00I(H00I), C00A(H00A), C00G(H00G), C00H(H00H),
 C00C(H00C), C00J(H00J), C00E(H00E), C00F(H00F), C00D(H00D), C006(H006)
;
_olex2_submission_special_instructions 'No special instructions were received'

loop_
_space_group_symop_operation_xyz
'x, y, z'
'-x, y, -z+1/2'
'x+1/2, y+1/2, z'
'-x+1/2, y+1/2, -z+1/2'
'-x, -y, -z'
'x, -y, z-1/2'
'-x+1/2, -y+1/2, -z'
'x+1/2, -y+1/2, z-1/2'

loop_
_atom_site_label
_atom_site_type_symbol
_atom_site_fract_x
_atom_site_fract_y
_atom_site_fract_z
_atom_site_U_iso_or_equiv
_atom_site_adp_type
_atom_site_occupancy
_atom_site_site_symmetry_order
_atom_site_calc_flag
_atom_site_refinement_flags_posn
N001 N 0.37822(2) 0.5554(2) 0.33831(5) 0.01360(14) Uani 1 1 d .
N002 N 0.29089(2) 0.6849(3) -0.01949(6) 0.0270(2) Uani 1 1 d .
C00L C 0.47895(2) 0.5400(3) 0.33873(6) 0.01864(18) Uani 1 1 d .
H00L H 0.5023 0.5436 0.3412 0.022 Uiso 1 1 calc R
C00K C 0.37460(3) 0.9283(3) 0.53370(6) 0.01839(18) Uani 1 1 d .
H00K H 0.3593 0.9797 0.5616 0.022 Uiso 1 1 calc R
C00I C 0.40996(3) 1.0128(3) 0.57185(6) 0.01879(18) Uani 1 1 d .
H00I H 0.4182 1.1226 0.6244 0.023 Uiso 1 1 calc R
C00A C 0.33761(2) 0.5750(2) 0.19403(5) 0.01380(16) Uani 1 1 d .
H00A H 0.3545 0.6891 0.1788 0.017 Uiso 1 1 calc R
C00G C 0.43298(3) 0.9368(2) 0.53310(6) 0.01695(17) Uani 1 1 d .
H00G H 0.4570 0.9912 0.5590 0.020 Uiso 1 1 calc R
C00B C 0.29700(2) 0.6024(3) 0.04854(6) 0.01920(18) Uani 1 1 d .
C00H C 0.45253(2) 0.4003(3) 0.26913(6) 0.01727(17) Uani 1 1 d .
H00H H 0.4584 0.3069 0.2255 0.021 Uiso 1 1 calc R
C00C C 0.36118(2) 0.7716(2) 0.45630(6) 0.01599(17) Uani 1 1 d .
H00C H 0.3372 0.7156 0.4311 0.019 Uiso 1 1 calc R
C00J C 0.28714(2) 0.2471(3) 0.23742(7) 0.01867(18) Uani 1 1 d .
H00J H 0.2700 0.1369 0.2528 0.022 Uiso 1 1 calc R
C00E C 0.31976(2) 0.3161(2) 0.29824(6) 0.01606(17) Uani 1 1 d .
H00E H 0.3247 0.2518 0.3544 0.019 Uiso 1 1 calc R
C00F C 0.27923(2) 0.3365(3) 0.15489(6) 0.01868(18) Uani 1 1 d .
H00F H 0.2570 0.2877 0.1137 0.022 Uiso 1 1 calc R
C00D C 0.47119(2) 0.6731(3) 0.40407(6) 0.01682(17) Uani 1 1 d .
H00D H 0.4891 0.7643 0.4516 0.020 Uiso 1 1 calc R
C003 C 0.43665(2) 0.6710(2) 0.39879(5) 0.01286(15) Uani 1 1 d .
C004 C 0.41024(2) 0.5349(2) 0.32760(5) 0.01267(15) Uani 1 1 d .
C005 C 0.42018(2) 0.7783(2) 0.45509(5) 0.01324(15) Uani 1 1 d .
C006 C 0.41792(2) 0.3951(2) 0.26243(6) 0.01493(16) Uani 1 1 d .
H006 H 0.4002 0.2997 0.2152 0.018 Uiso 1 1 calc R
C007 C 0.30476(2) 0.5003(2) 0.13370(6) 0.01560(17) Uani 1 1 d .
C008 C 0.34522(2) 0.4801(2) 0.27672(5) 0.01281(15) Uani 1 1 d .
C009 C 0.38442(2) 0.6998(2) 0.41695(5) 0.01286(15) Uani 1 1 d .

loop_
_atom_site_aniso_label
_atom_site_aniso_U_11
_atom_site_aniso_U_22
_atom_site_aniso_U_33
_atom_site_aniso_U_23
_atom_site_aniso_U_13
_atom_site_aniso_U_12
N001 0.0116(3) 0.0193(3) 0.0095(3) -0.0010(3) 0.0034(2) -0.0005(2)
N002 0.0187(4) 0.0407(6) 0.0176(4) 0.0008(4) 0.0022(3) 0.0017(4)
C00L 0.0132(4) 0.0239(5) 0.0196(4) -0.0007(3) 0.0071(3) -0.0008(3)
C00K 0.0238(4) 0.0202(4) 0.0133(4) 0.0023(3) 0.0094(3) 0.0057(3)
C00I 0.0265(5) 0.0177(4) 0.0123(4) -0.0010(3) 0.0074(3) 0.0014(3)
C00A 0.0123(3) 0.0158(4) 0.0121(4) -0.0001(3) 0.0032(3) -0.0007(3)
C00G 0.0205(4) 0.0171(4) 0.0120(4) -0.0008(3) 0.0047(3) -0.0018(3)
C00B 0.0135(4) 0.0253(5) 0.0154(4) -0.0025(3) 0.0014(3) 0.0009(3)
C00H 0.0162(4) 0.0209(4) 0.0164(4) -0.0011(3) 0.0079(3) 0.0004(3)
C00C 0.0170(4) 0.0191(4) 0.0131(4) 0.0024(3) 0.0071(3) 0.0036(3)
C00J 0.0141(4) 0.0161(4) 0.0266(5) 0.0015(3) 0.0085(3) -0.0004(3)
C00E 0.0153(4) 0.0154(4) 0.0185(4) 0.0028(3) 0.0076(3) 0.0005(3)
C00F 0.0117(4) 0.0188(4) 0.0229(5) -0.0027(3) 0.0034(3) -0.0005(3)
C00D 0.0137(4) 0.0198(4) 0.0155(4) -0.0007(3) 0.0038(3) -0.0022(3)
C003 0.0134(3) 0.0142(4) 0.0105(3) 0.0005(3) 0.0039(3) -0.0007(3)
C004 0.0126(3) 0.0144(4) 0.0109(3) 0.0009(3) 0.0042(3) 0.0001(3)
C005 0.0156(4) 0.0137(4) 0.0102(3) 0.0009(3) 0.0045(3) -0.0004(3)
C006 0.0147(4) 0.0182(4) 0.0119(4) -0.0014(3) 0.0049(3) -0.0005(3)
C007 0.0128(3) 0.0175(4) 0.0141(4) -0.0016(3) 0.0021(3) 0.0010(3)
C008 0.0117(3) 0.0137(3) 0.0121(4) 0.0002(3) 0.0033(3) 0.0003(3)
C009 0.0144(3) 0.0146(4) 0.0094(3) 0.0016(3) 0.0043(3) 0.0011(3)

loop_
_atom_type_symbol
_atom_type_description
_atom_type_scat_dispersion_real
_atom_type_scat_dispersion_imag
_atom_type_scat_source
C C 0.0033 0.0016 'International Tables Vol C Tables 4.2.6.8 and 6.1.1.4'
H H 0.0000 0.0000 'International Tables Vol C Tables 4.2.6.8 and 6.1.1.4'
N N 0.0061 0.0033 'International Tables Vol C Tables 4.2.6.8 and 6.1.1.4'

loop_
_geom_angle_atom_site_label_1
_geom_angle_atom_site_label_2
_geom_angle_atom_site_label_3
_geom_angle
C004 N001 C008 125.45(8)
C004 N001 C009 108.00(7)
C009 N001 C008 126.17(7)
C00H C00L H00L 119.8
C00D C00L H00L 119.8
C00D C00L C00H 120.37(9)
C00I C00K H00K 118.9
C00C C00K H00K 118.9
C00C C00K C00I 122.15(9)
C00K C00I H00I 119.9
C00G C00I C00K 120.26(9)
C00G C00I H00I 119.9
C007 C00A H00A 120.3
C008 C00A H00A 120.3
C008 C00A C007 119.47(8)
C00I C00G H00G 120.6
C00I C00G C005 118.81(9)
C005 C00G H00G 120.6
N002 C00B C007 179.76(13)
C00L C00H H00H 119.2
C006 C00H C00L 121.66(9)
C006 C00H H00H 119.2
C00K C00C H00C 121.3
C00K C00C C009 117.36(9)
C009 C00C H00C 121.3
C00E C00J H00J 119.4
C00F C00J H00J 119.4
C00F C00J C00E 121.21(9)
C00J C00E H00E 119.9
C00J C00E C008 120.13(9)
C008 C00E H00E 119.9
C00J C00F H00F 120.8
C00J C00F C007 118.44(9)
C007 C00F H00F 120.8
C00L C00D H00D 120.5
C00L C00D C003 119.04(9)
C003 C00D H00D 120.5
C00D C003 C004 119.90(8)
C00D C003 C005 132.96(8)
C004 C003 C005 107.12(8)
N001 C004 C003 108.85(8)
C006 C004 N001 129.69(8)
C006 C004 C003 121.40(8)
C00G C005 C003 132.63(8)
C00G C005 C009 120.21(8)
C009 C005 C003 107.16(8)
C00H C006 C004 117.61(8)
C00H C006 H006 121.2
C004 C006 H006 121.2
C00A C007 C00B 119.09(9)
C00F C007 C00A 121.26(9)
C00F C007 C00B 119.64(9)
C00A C008 N001 120.05(8)
C00A C008 C00E 119.48(8)
C00E C008 N001 120.46(8)
N001 C009 C005 108.85(7)
C00C C009 N001 129.94(8)
C00C C009 C005 121.20(8)

loop_
_geom_bond_atom_site_label_1
_geom_bond_atom_site_label_2
_geom_bond_distance
N001 C004 1.4070(11)
N001 C008 1.4159(11)
N001 C009 1.4089(12)
N002 C00B 1.1556(14)
C00L H00L 0.9500
C00L C00H 1.4040(14)
C00L C00D 1.3895(14)
C00K H00K 0.9500
C00K C00I 1.4028(15)
C00K C00C 1.3904(13)
C00I H00I 0.9500
C00I C00G 1.3872(14)
C00A H00A 0.9500
C00A C007 1.4027(12)
C00A C008 1.3974(12)
C00G H00G 0.9500
C00G C005 1.4016(13)
C00B C007 1.4445(14)
C00H H00H 0.9500
C00H C006 1.3930(13)
C00C H00C 0.9500
C00C C009 1.3991(12)
C00J H00J 0.9500
C00J C00E 1.3947(14)
C00J C00F 1.3872(15)
C00E H00E 0.9500
C00E C008 1.4007(12)
C00F H00F 0.9500
C00F C007 1.4000(14)
C00D H00D 0.9500
C00D C003 1.3977(12)
C003 C004 1.4138(12)
C003 C005 1.4454(12)
C004 C006 1.3953(12)
C005 C009 1.4118(13)
C006 H006 0.9500
